data_1537181
loop_
_publ_author_name
'Funke, M.'
'Blum, M.'
'Glaum, R.'
'ElBali, B.'

_publ_section_title
;
 Darstellung, Kristallstruktur und spektroskopische Charakterisierung von
 Ni P4 O11 und Ca Ni P2 O7
;
_journal_name_full 'Zeitschrift fuer Anorganische und Allgemeine Chemie'
_journal_page_first 1040
_journal_page_last 1047
_journal_volume 630
_journal_year 2004
_chemical_formula_sum 'Ni O11 P4'
_chemical_name_systematic 'Ni (P4 O11)'
_space_group_IT_number 2
_symmetry_space_group_name_Hall '-P 1 (1/2*x+1/2*y,1/2*x-1/2*y,-z)'
_symmetry_space_group_name_H-M 'C -1'
_cell_angle_alpha 89.42
_cell_angle_beta 116.96
_cell_angle_gamma 90.2
_cell_formula_units_Z 8
_cell_length_a 12.753
_cell_length_b 12.957
_cell_length_c 10.581
_cell_volume 1558.318
_citation_journal_id_ASTM ZAACAB
_cod_data_source_file Funke_ZAACAB_2004_1544.cif
_cod_data_source_block Ni1O11P4
_cod_original_sg_symbol_H-M 'P -1 (a+b,a-b,-c)'
_cod_original_formula_sum 'Ni1 O11 P4'
_cod_database_code 1537181

loop_
_symmetry_equiv_pos_as_xyz
x,y,z
-x,-y,-z
x+1/2,y+1/2,z
-x+1/2,-y+1/2,-z

loop_
_atom_site_label
_atom_site_type_symbol
_atom_site_fract_x
_atom_site_fract_y
_atom_site_fract_z
_atom_site_occupancy
_atom_site_U_iso_or_equiv
Ni1 Ni+2 -0.0008 0.27057 0.49602 1 0.0
O6 O-2 -0.43874 0.32816 0.403 1 0.0
O8 O-2 -0.61978 0.17913 0.3119 1 0.0
O11 O-2 -0.04757 0.98314 0.6514 1 0.0
O10 O-2 -0.12878 0.38256 0.4977 1 0.0
O9 O-2 0.1945 0.10325 0.1067 1 0.0
O3 O-2 0.35305 0.95143 0.1749 1 0.0
O15 O-2 -0.77027 0.58301 0.1381 1 0.0
O20 O-2 -0.1745 0.74194 0.7761 1 0.0
O18 O-2 -0.44642 0.03385 0.2574 1 0.0
O14 O-2 -0.29549 0.27425 0.1315 1 0.0
O7 O-2 -0.24081 0.00112 0.4358 1 0.0
O22 O-2 -0.13425 0.83083 0.4981 1 0.0
O4 O-2 -0.30138 0.17303 0.326 1 0.0
Ni2 Ni+2 -0.73161 0.48673 0.01823 1 0.0
P2 P+5 -0.0111 0.09757 0.7146 1 0.0
P8 P+5 -0.2661 0.32512 0.77251 1 0.0
O13 O-2 -0.00166 0.6298 0.8738 1 0.0
O19 O-2 -0.35463 0.88453 0.0238 1 0.0
P4 P+5 -0.25415 0.84456 0.75666 1 0.0
O16 O-2 -0.54096 0.12428 0.6173 1 0.0
O5 O-2 -0.27127 0.59274 0.3577 1 0.0
O17 O-2 -0.40972 0.41198 -0.0365 1 0.0
P5 P+5 -0.09245 0.15794 0.92684 1 0.0
P3 P+5 -0.16049 0.9224 0.55562 1 0.0
P7 P+5 -0.15643 0.41667 0.60954 1 0.0
P6 P+5 -0.09102 0.68213 0.91376 1 0.0
O2 O-2 -0.61466 0.40495 0.1875 1 0.0
P1 P+5 0.02015 0.57082 0.755 1 0.0
O21 O-2 -0.09092 0.10377 0.7981 1 0.0
O1 O-2 -0.39021 0.29822 0.6872 1 0.0
O12 O-2 0.01217 0.2369 -0.0277 1 0.0
